data_1508372
loop_
_publ_author_name
'Saeed, Aamer'
'Fl&#x00F6;rke, Ulrich'

_publ_section_title
;
 Synthesis and Crystal Structure of
 1-(3-Fluorophenyl)-2-thioxo-2,3-dihydroquinazolin-4(1H)-one
;
_journal_issue 4
_journal_name_full Crystals
_journal_page_first 254
_journal_page_last 259
_journal_paper_doi 10.3390/cryst1040254
_journal_volume 1
_journal_year 2011
_chemical_formula_sum 'C14 H9 F N2 O S'
_chemical_formula_weight 272.29
_chemical_name_systematic
; 
 ? 
;
_space_group_IT_number 33
_symmetry_cell_setting orthorhombic
_symmetry_space_group_name_Hall 'P 2c -2n'
_symmetry_space_group_name_H-M 'P n a 21'
_atom_sites_solution_hydrogens difmap
_atom_sites_solution_primary direct
_atom_sites_solution_secondary difmap
_audit_creation_method SHELXL-97
_cell_angle_alpha 90.00
_cell_angle_beta 90.00
_cell_angle_gamma 90.00
_cell_formula_units_Z 8
_cell_length_a 22.430(4)
_cell_length_b 8.1478(16)
_cell_length_c 13.522(3)
_cell_measurement_reflns_used 1438
_cell_measurement_temperature 120(2)
_cell_measurement_theta_max 22.43
_cell_measurement_theta_min 2.36
_cell_volume 2471.2(9)
_computing_cell_refinement 'SAINT (Bruker, 2002)'
_computing_data_collection 'SMART (Bruker, 2002)'
_computing_data_reduction SAINT
_computing_molecular_graphics 'SHELXTL (Bruker, 2002)'
_computing_publication_material SHELXTL
_computing_structure_refinement 'SHELXL97 (Sheldrick, 2008)'
_computing_structure_solution 'SHELXS97 (Sheldrick, 2008)'
_diffrn_ambient_temperature 120(2)
_diffrn_measured_fraction_theta_full 1.000
_diffrn_measured_fraction_theta_max 1.000
_diffrn_measurement_device_type 'Bruker AXS SMART APEX'
_diffrn_measurement_method '\f and \w scans'
_diffrn_radiation_monochromator graphite
_diffrn_radiation_source 'sealed tube'
_diffrn_radiation_type MoK\a
_diffrn_radiation_wavelength 0.71073
_diffrn_reflns_av_R_equivalents 0.0701
_diffrn_reflns_av_sigmaI/netI 0.0757
_diffrn_reflns_limit_h_max 29
_diffrn_reflns_limit_h_min -29
_diffrn_reflns_limit_k_max 10
_diffrn_reflns_limit_k_min -10
_diffrn_reflns_limit_l_max 17
_diffrn_reflns_limit_l_min -17
_diffrn_reflns_number 18748
_diffrn_reflns_theta_full 27.88
_diffrn_reflns_theta_max 27.88
_diffrn_reflns_theta_min 1.82
_diffrn_standards_decay_% 0
_exptl_absorpt_coefficient_mu 0.266
_exptl_absorpt_correction_T_max 0.9268
_exptl_absorpt_correction_T_min 0.9033
_exptl_absorpt_correction_type multi-scan
_exptl_absorpt_process_details '(SADABS; Sheldrick, 2004)'
_exptl_crystal_colour colourless
_exptl_crystal_density_diffrn 1.464
_exptl_crystal_density_meas 0
_exptl_crystal_density_method 'not measured'
_exptl_crystal_description prism
_exptl_crystal_F_000 1120
_exptl_crystal_size_max 0.39
_exptl_crystal_size_mid 0.31
_exptl_crystal_size_min 0.29
_refine_diff_density_max 0.971
_refine_diff_density_min -0.325
_refine_diff_density_rms 0.087
_refine_ls_abs_structure_details 'Flack H D (1983), Acta Cryst. A39, 876-881'
_refine_ls_abs_structure_Flack 0.89(12)
_refine_ls_extinction_method none
_refine_ls_goodness_of_fit_ref 1.038
_refine_ls_hydrogen_treatment constr
_refine_ls_matrix_type full
_refine_ls_number_parameters 354
_refine_ls_number_reflns 5877
_refine_ls_number_restraints 1
_refine_ls_restrained_S_all 1.038
_refine_ls_R_factor_all 0.1001
_refine_ls_R_factor_gt 0.0649
_refine_ls_shift/su_max 0.000
_refine_ls_shift/su_mean 0.000
_refine_ls_structure_factor_coef Fsqd
_refine_ls_weighting_details 'calc w=1/[\s^2^(Fo^2^)+(0.0853P)^2^] where P=(Fo^2^+2Fc^2^)/3'
_refine_ls_weighting_scheme calc
_refine_ls_wR_factor_gt 0.1439
_refine_ls_wR_factor_ref 0.1638
_reflns_number_gt 4134
_reflns_number_total 5877
_reflns_threshold_expression >2sigma(I)
_cod_data_source_file C14H9FN2OS_crystals-01-00254-s001_Pnma_DC116.cif
_cod_data_source_block s2039_chateigner_1508372
_cod_original_sg_symbol_H-M Pnma
_cod_database_code 1508372

loop_
_symmetry_equiv_pos_as_xyz
'x, y, z'
'-x, -y, z+1/2'
'-x+1/2, y+1/2, z+1/2'
'x+1/2, -y+1/2, z'

loop_
_atom_site_label
_atom_site_type_symbol
_atom_site_fract_x
_atom_site_fract_y
_atom_site_fract_z
_atom_site_U_iso_or_equiv
_atom_site_adp_type
_atom_site_occupancy
_atom_site_symmetry_multiplicity
_atom_site_calc_flag
_atom_site_refinement_flags
_atom_site_disorder_assembly
_atom_site_disorder_group
S1 S 0.03794(4) 0.07296(12) 0.84257(11) 0.0413(3) Uani 1 1 d . . .
F11 F -0.14985(11) 0.1739(4) 0.6207(2) 0.0461(7) Uani 1 1 d . . .
O1 O 0.21201(11) 0.3781(4) 0.7241(2) 0.0340(7) Uani 1 1 d . . .
N11 N 0.03296(13) 0.3678(4) 0.7593(3) 0.0257(7) Uani 1 1 d . . .
N12 N 0.12781(13) 0.2539(4) 0.7768(3) 0.0257(8) Uani 1 1 d . . .
H12A H 0.1498 0.1716 0.7977 0.031 Uiso 1 1 calc R . .
C101 C 0.05783(16) 0.5090(5) 0.7161(3) 0.0260(8) Uani 1 1 d . . .
C102 C 0.02144(17) 0.6399(5) 0.6860(3) 0.0339(10) Uani 1 1 d . . .
H10A H -0.0204 0.6357 0.6966 0.041 Uiso 1 1 calc R . .
C103 C 0.0467(2) 0.7735(6) 0.6413(4) 0.0439(12) Uani 1 1 d . . .
H10B H 0.0217 0.8598 0.6185 0.053 Uiso 1 1 calc R . .
C104 C 0.1085(2) 0.7863(6) 0.6282(4) 0.0458(12) Uani 1 1 d . . .
H10C H 0.1254 0.8817 0.5991 0.055 Uiso 1 1 calc R . .
C105 C 0.14458(18) 0.6579(5) 0.6583(3) 0.0348(10) Uani 1 1 d . . .
H10D H 0.1865 0.6645 0.6489 0.042 Uiso 1 1 calc R . .
C106 C 0.11991(17) 0.5189(5) 0.7022(3) 0.0259(9) Uani 1 1 d . . .
C107 C 0.15763(15) 0.3839(5) 0.7341(3) 0.0235(8) Uani 1 1 d . . .
C108 C 0.06706(15) 0.2395(5) 0.7901(3) 0.0272(9) Uani 1 1 d . . .
C109 C -0.03107(15) 0.3515(5) 0.7652(3) 0.0258(8) Uani 1 1 d . . .
C110 C -0.06009(17) 0.2716(5) 0.6876(3) 0.0277(9) Uani 1 1 d . . .
H11A H -0.0388 0.2310 0.6320 0.033 Uiso 1 1 calc R . .
C111 C -0.12110(17) 0.2542(5) 0.6954(3) 0.0283(9) Uani 1 1 d . . .
C112 C -0.15349(16) 0.3117(5) 0.7732(4) 0.0332(10) Uani 1 1 d . . .
H11B H -0.1955 0.2976 0.7755 0.040 Uiso 1 1 calc R . .
C113 C -0.12333(16) 0.3918(5) 0.8492(4) 0.0389(11) Uani 1 1 d . . .
H11C H -0.1450 0.4336 0.9041 0.047 Uiso 1 1 calc R . .
C114 C -0.06204(15) 0.4111(5) 0.8456(4) 0.0326(9) Uani 1 1 d . . .
H11D H -0.0416 0.4648 0.8979 0.039 Uiso 1 1 calc R . .
S2 S 0.27671(4) 0.44814(12) 0.33338(11) 0.0406(3) Uani 1 1 d . . .
F21 F 0.08624(16) 0.2426(6) 0.5667(3) 0.0546(16) Uani 0.671(7) 1 d P A 1
F22 F 0.0928(3) 0.1043(9) 0.2431(5) 0.032(2) Uani 0.329(7) 1 d P A 2
O2 O 0.45585(10) 0.1651(4) 0.4487(2) 0.0341(7) Uani 1 1 d . . .
N21 N 0.27683(12) 0.1531(4) 0.4184(2) 0.0230(7) Uani 1 1 d . . .
N22 N 0.36896(14) 0.2776(4) 0.3975(3) 0.0261(8) Uani 1 1 d . . .
H22A H 0.3895 0.3617 0.3751 0.031 Uiso 1 1 calc R . .
C201 C 0.30428(15) 0.0137(5) 0.4604(3) 0.0249(8) Uani 1 1 d . . .
C202 C 0.27145(17) -0.1233(5) 0.4884(3) 0.0303(9) Uani 1 1 d . . .
H20A H 0.2294 -0.1247 0.4806 0.036 Uiso 1 1 calc R . .
C203 C 0.30057(19) -0.2568(6) 0.5275(4) 0.0357(11) Uani 1 1 d . . .
H20B H 0.2780 -0.3504 0.5464 0.043 Uiso 1 1 calc R . .
C204 C 0.36208(19) -0.2587(6) 0.5403(4) 0.0398(11) Uani 1 1 d . . .
H20C H 0.3813 -0.3521 0.5676 0.048 Uiso 1 1 calc R . .
C205 C 0.39442(17) -0.1241(6) 0.5129(3) 0.0346(10) Uani 1 1 d . . .
H20D H 0.4364 -0.1236 0.5218 0.042 Uiso 1 1 calc R . .
C206 C 0.36631(15) 0.0124(5) 0.4722(3) 0.0259(9) Uani 1 1 d . . .
C207 C 0.40124(15) 0.1534(5) 0.4406(3) 0.0279(9) Uani 1 1 d . . .
C208 C 0.30857(16) 0.2849(5) 0.3858(3) 0.0281(9) Uani 1 1 d . . .
C209 C 0.21210(15) 0.1588(4) 0.4129(3) 0.0242(8) Uani 1 1 d . . .
C210 C 0.18090(16) 0.2046(6) 0.4964(3) 0.0319(10) Uani 1 1 d . A .
H21A H 0.2007 0.2322 0.5563 0.038 Uiso 1 1 calc R . .
C211 C 0.11953(17) 0.2081(6) 0.4887(4) 0.0359(11) Uani 1 1 d . . .
H21E H 0.0971 0.2395 0.5452 0.043 Uiso 0.329(7) 1 calc PR A 2
C212 C 0.08926(16) 0.1689(5) 0.4041(3) 0.0326(10) Uani 1 1 d . A .
H21B H 0.0470 0.1730 0.4014 0.039 Uiso 1 1 calc R . .
C213 C 0.12225(16) 0.1233(5) 0.3233(4) 0.0356(10) Uani 1 1 d . . .
H21D H 0.1022 0.0962 0.2636 0.043 Uiso 0.671(7) 1 calc PR A 1
C214 C 0.18413(15) 0.1155(5) 0.3259(3) 0.0277(8) Uani 1 1 d . A .
H21C H 0.2064 0.0816 0.2698 0.033 Uiso 1 1 calc R . .

loop_
_atom_site_aniso_label
_atom_site_aniso_U_11
_atom_site_aniso_U_22
_atom_site_aniso_U_33
_atom_site_aniso_U_23
_atom_site_aniso_U_13
_atom_site_aniso_U_12
S1 0.0142(4) 0.0248(5) 0.0848(9) 0.0117(6) -0.0020(6) -0.0006(4)
F11 0.0295(13) 0.0531(17) 0.0557(17) -0.0063(15) -0.0052(12) -0.0111(12)
O1 0.0134(13) 0.0423(18) 0.0464(17) -0.0043(15) 0.0017(12) -0.0021(12)
N11 0.0108(13) 0.0217(16) 0.044(2) -0.0020(15) -0.0006(13) -0.0007(12)
N12 0.0122(13) 0.0223(16) 0.043(2) 0.0008(14) -0.0007(13) 0.0031(13)
C101 0.0190(17) 0.025(2) 0.034(2) -0.0051(17) 0.0004(16) -0.0027(16)
C102 0.0198(19) 0.030(2) 0.052(3) 0.003(2) -0.0010(19) 0.0021(17)
C103 0.041(3) 0.035(3) 0.056(4) 0.011(2) -0.004(2) 0.004(2)
C104 0.036(2) 0.039(3) 0.062(3) 0.013(2) 0.007(2) -0.007(2)
C105 0.027(2) 0.032(2) 0.045(3) -0.001(2) 0.0063(19) -0.0093(18)
C106 0.0184(17) 0.029(2) 0.031(2) -0.0034(17) 0.0011(15) -0.0053(16)
C107 0.0131(16) 0.028(2) 0.029(2) -0.0087(16) 0.0010(15) -0.0043(14)
C108 0.0135(16) 0.024(2) 0.044(3) -0.0012(17) -0.0004(16) -0.0016(15)
C109 0.0116(16) 0.0204(18) 0.046(2) 0.0043(18) 0.0007(16) 0.0003(14)
C110 0.0208(17) 0.031(2) 0.031(2) 0.0028(18) 0.0014(16) 0.0025(16)
C111 0.0231(19) 0.023(2) 0.039(2) -0.0009(17) -0.0048(17) -0.0013(16)
C112 0.0111(17) 0.031(2) 0.057(3) 0.000(2) -0.0004(18) -0.0006(15)
C113 0.0189(17) 0.041(2) 0.057(3) -0.015(2) 0.005(2) 0.0060(16)
C114 0.0170(16) 0.030(2) 0.051(3) -0.009(2) -0.004(2) 0.0039(15)
S2 0.0139(4) 0.0248(5) 0.0831(9) 0.0109(6) 0.0004(6) 0.0012(3)
F21 0.0213(19) 0.089(4) 0.053(3) -0.028(2) 0.0054(18) 0.003(2)
F22 0.020(3) 0.049(5) 0.027(4) -0.005(3) -0.002(3) 0.000(3)
O2 0.0104(12) 0.0444(18) 0.0476(18) 0.0001(15) -0.0001(12) 0.0004(12)
N21 0.0094(12) 0.0222(16) 0.0374(18) -0.0040(14) 0.0017(12) 0.0001(12)
N22 0.0148(15) 0.0235(17) 0.040(2) -0.0020(15) 0.0030(13) -0.0012(13)
C201 0.0171(17) 0.028(2) 0.030(2) -0.0034(17) 0.0020(15) -0.0008(15)
C202 0.0225(18) 0.029(2) 0.040(2) -0.0018(19) 0.0024(17) -0.0033(16)
C203 0.033(2) 0.034(2) 0.040(3) 0.0071(19) 0.0078(19) -0.0003(19)
C204 0.034(2) 0.046(3) 0.040(3) 0.013(2) -0.001(2) 0.011(2)
C205 0.0228(19) 0.046(3) 0.035(2) 0.0035(19) -0.0005(17) 0.0070(18)
C206 0.0148(17) 0.035(2) 0.028(2) 0.0006(17) 0.0011(15) 0.0003(17)
C207 0.0136(16) 0.035(2) 0.035(2) -0.0040(19) 0.0011(15) 0.0037(16)
C208 0.0126(16) 0.030(2) 0.042(3) -0.0035(18) 0.0010(16) -0.0023(15)
C209 0.0130(16) 0.0194(18) 0.040(2) -0.0024(17) 0.0023(16) -0.0009(14)
C210 0.0157(17) 0.040(2) 0.039(3) -0.009(2) 0.0017(17) 0.0020(17)
C211 0.0210(19) 0.041(3) 0.045(3) -0.006(2) 0.0117(19) 0.0025(18)
C212 0.0108(16) 0.032(2) 0.055(3) -0.003(2) 0.0013(18) -0.0034(16)
C213 0.0181(17) 0.038(2) 0.051(3) -0.005(2) -0.004(2) -0.0041(16)
C214 0.0156(16) 0.032(2) 0.035(2) -0.006(2) -0.0006(17) 0.0012(14)

loop_
_atom_type_symbol
_atom_type_description
_atom_type_scat_dispersion_real
_atom_type_scat_dispersion_imag
_atom_type_scat_source
C C 0.0033 0.0016 'International Tables Vol C Tables 4.2.6.8 and 6.1.1.4'
H H 0.0000 0.0000 'International Tables Vol C Tables 4.2.6.8 and 6.1.1.4'
N N 0.0061 0.0033 'International Tables Vol C Tables 4.2.6.8 and 6.1.1.4'
O O 0.0106 0.0060 'International Tables Vol C Tables 4.2.6.8 and 6.1.1.4'
F F 0.0171 0.0103 'International Tables Vol C Tables 4.2.6.8 and 6.1.1.4'
S S 0.1246 0.1234 'International Tables Vol C Tables 4.2.6.8 and 6.1.1.4'

loop_
_geom_angle_atom_site_label_1
_geom_angle_atom_site_label_2
_geom_angle_atom_site_label_3
_geom_angle
C108 N11 C101 122.2(3)
C108 N11 C109 118.1(3)
C101 N11 C109 119.5(3)
C107 N12 C108 126.8(3)
C102 C101 N11 120.8(3)
C102 C101 C106 119.6(4)
N11 C101 C106 119.7(3)
C103 C102 C101 119.5(4)
C102 C103 C104 121.6(4)
C105 C104 C103 119.0(4)
C104 C105 C106 120.5(4)
C105 C106 C101 119.8(4)
C105 C106 C107 120.7(4)
C101 C106 C107 119.6(3)
O1 C107 N12 119.9(4)
O1 C107 C106 125.1(4)
N12 C107 C106 115.0(3)
N11 C108 N12 116.7(3)
N11 C108 S1 122.4(3)
N12 C108 S1 120.8(3)
C114 C109 C110 121.5(3)
C114 C109 N11 120.8(4)
C110 C109 N11 117.7(4)
C111 C110 C109 116.9(4)
C112 C111 F11 119.0(3)
C112 C111 C110 123.6(4)
F11 C111 C110 117.4(4)
C111 C112 C113 118.2(3)
C114 C113 C112 120.6(4)
C109 C114 C113 119.2(4)
C208 N21 C201 122.5(3)
C208 N21 C209 118.7(3)
C201 N21 C209 118.8(3)
C208 N22 C207 127.2(3)
C202 C201 C206 119.3(4)
C202 C201 N21 121.7(3)
C206 C201 N21 119.0(3)
C203 C202 C201 119.2(4)
C202 C203 C204 121.9(4)
C205 C204 C203 119.0(4)
C204 C205 C206 120.5(4)
C205 C206 C201 120.1(4)
C205 C206 C207 120.2(3)
C201 C206 C207 119.7(4)
O2 C207 N22 120.3(4)
O2 C207 C206 124.7(4)
N22 C207 C206 115.0(3)
N21 C208 N22 116.5(3)
N21 C208 S2 122.8(3)
N22 C208 S2 120.6(3)
C214 C209 C210 122.4(3)
C214 C209 N21 119.3(3)
C210 C209 N21 118.2(3)
C209 C210 C211 116.7(4)
F21 C211 C212 115.9(4)
F21 C211 C210 120.4(4)
C212 C211 C210 123.6(4)
C211 C212 C213 117.5(3)
F22 C213 C212 115.5(4)
F22 C213 C214 122.1(5)
C212 C213 C214 122.1(4)
C209 C214 C213 117.7(4)

loop_
_geom_bond_atom_site_label_1
_geom_bond_atom_site_label_2
_geom_bond_distance
S1 C108 1.665(4)
F11 C111 1.366(5)
O1 C107 1.228(4)
N11 C108 1.361(5)
N11 C101 1.406(5)
N11 C109 1.445(4)
N12 C107 1.379(5)
N12 C108 1.380(5)
C101 C102 1.403(6)
C101 C106 1.407(5)
C102 C103 1.369(6)
C103 C104 1.401(6)
C104 C105 1.384(6)
C105 C106 1.393(6)
C106 C107 1.453(6)
C109 C114 1.378(6)
C109 C110 1.395(6)
C110 C111 1.380(5)
C111 C112 1.361(6)
C112 C113 1.393(6)
C113 C114 1.384(5)
S2 C208 1.668(4)
F21 C211 1.323(6)
F22 C213 1.279(8)
O2 C207 1.234(4)
N21 C208 1.362(5)
N21 C201 1.411(5)
N21 C209 1.455(4)
N22 C208 1.365(5)
N22 C207 1.373(5)
C201 C202 1.390(5)
C201 C206 1.401(5)
C202 C203 1.374(6)
C203 C204 1.390(6)
C204 C205 1.366(6)
C205 C206 1.392(6)
C206 C207 1.455(6)
C209 C214 1.378(5)
C209 C210 1.380(6)
C210 C211 1.381(5)
C211 C212 1.368(6)
C212 C213 1.371(6)
C213 C214 1.390(5)

loop_
_geom_torsion_atom_site_label_1
_geom_torsion_atom_site_label_2
_geom_torsion_atom_site_label_3
_geom_torsion_atom_site_label_4
_geom_torsion
C108 N11 C101 C102 -179.3(4)
C109 N11 C101 C102 5.1(6)
C108 N11 C101 C106 1.1(6)
C109 N11 C101 C106 -174.4(4)
N11 C101 C102 C103 -177.9(4)
C106 C101 C102 C103 1.7(7)
C101 C102 C103 C104 -2.6(8)
C102 C103 C104 C105 2.3(9)
C103 C104 C105 C106 -0.9(8)
C104 C105 C106 C101 0.0(6)
C104 C105 C106 C107 -179.9(4)
C102 C101 C106 C105 -0.4(6)
N11 C101 C106 C105 179.2(4)
C102 C101 C106 C107 179.5(4)
N11 C101 C106 C107 -0.9(6)
C108 N12 C107 O1 -177.7(4)
C108 N12 C107 C106 1.1(6)
C105 C106 C107 O1 -1.4(6)
C101 C106 C107 O1 178.7(4)
C105 C106 C107 N12 179.8(4)
C101 C106 C107 N12 -0.1(5)
C101 N11 C108 N12 -0.2(6)
C109 N11 C108 N12 175.4(4)
C101 N11 C108 S1 179.2(3)
C109 N11 C108 S1 -5.2(5)
C107 N12 C108 N11 -1.0(6)
C107 N12 C108 S1 179.6(3)
C108 N11 C109 C114 95.4(5)
C101 N11 C109 C114 -89.0(5)
C108 N11 C109 C110 -83.8(5)
C101 N11 C109 C110 91.9(4)
C114 C109 C110 C111 -0.4(6)
N11 C109 C110 C111 178.7(3)
C109 C110 C111 C112 0.7(6)
C109 C110 C111 F11 -179.0(3)
F11 C111 C112 C113 179.3(4)
C110 C111 C112 C113 -0.3(7)
C111 C112 C113 C114 -0.4(7)
C110 C109 C114 C113 -0.3(6)
N11 C109 C114 C113 -179.4(4)
C112 C113 C114 C109 0.6(7)
C208 N21 C201 C202 -176.5(4)
C209 N21 C201 C202 5.8(5)
C208 N21 C201 C206 2.1(6)
C209 N21 C201 C206 -175.6(4)
C206 C201 C202 C203 0.3(6)
N21 C201 C202 C203 178.9(4)
C201 C202 C203 C204 0.2(7)
C202 C203 C204 C205 -0.2(7)
C203 C204 C205 C206 -0.5(7)
C204 C205 C206 C201 1.0(7)
C204 C205 C206 C207 -178.2(4)
C202 C201 C206 C205 -1.0(6)
N21 C201 C206 C205 -179.6(4)
C202 C201 C206 C207 178.3(4)
N21 C201 C206 C207 -0.3(6)
C208 N22 C207 O2 -178.0(4)
C208 N22 C207 C206 3.1(6)
C205 C206 C207 O2 -1.6(7)
C201 C206 C207 O2 179.1(4)
C205 C206 C207 N22 177.2(4)
C201 C206 C207 N22 -2.0(6)
C201 N21 C208 N22 -1.2(6)
C209 N21 C208 N22 176.5(3)
C201 N21 C208 S2 178.4(3)
C209 N21 C208 S2 -3.9(5)
C207 N22 C208 N21 -1.6(6)
C207 N22 C208 S2 178.8(3)
C208 N21 C209 C214 84.6(4)
C201 N21 C209 C214 -97.6(4)
C208 N21 C209 C210 -96.6(5)
C201 N21 C209 C210 81.1(5)
C214 C209 C210 C211 -1.1(6)
N21 C209 C210 C211 -179.8(4)
C209 C210 C211 F21 176.6(4)
C209 C210 C211 C212 0.2(7)
F21 C211 C212 C213 -176.4(4)
C210 C211 C212 C213 0.2(7)
C211 C212 C213 F22 -173.0(5)
C211 C212 C213 C214 0.4(7)
C210 C209 C214 C213 1.7(6)
N21 C209 C214 C213 -179.7(3)
F22 C213 C214 C209 171.7(5)
C212 C213 C214 C209 -1.3(6)
